data_1563565
loop_
_publ_author_name
'Beekman, M.'
'Stefanoski, S.'
'Wong-Ng, W.'
'Kaduk, J.A.'
'Huang, Q.'
'Reeg, C.'
'Bowers, C.R.'
'Nolas, G.S.'

_publ_section_title
;
 Structure and thermal conductivity of Na1&#x2212;Ge3+
;
_journal_issue 6
_journal_name_full 'Journal of Solid State Chemistry'
_journal_page_first 1272
_journal_page_last 1277
_journal_paper_doi 10.1016/j.jssc.2010.03.035
_journal_volume 183
_journal_year 2010
_chemical_formula_sum Ge
_chemical_formula_weight 72.59
_space_group_IT_number 227
_space_group_name_Hall '-F 4vw 2vw 3'
_space_group_name_H-M_alt 'F d -3 m :2'
_symmetry_cell_setting cubic
_symmetry_space_group_name_H-M 'F d -3 m :2'
_cell_angle_alpha 90.0
_cell_angle_beta 90.0
_cell_angle_gamma 90.0
_cell_formula_units_Z 16
_cell_length_a 5.6455(22)
_cell_length_b 5.6455
_cell_length_c 5.6455
_cell_volume 179.93(7)
_diffrn_radiation_probe neutron
_diffrn_radiation_wavelength 1.5403
_exptl_absorpt_correction_T_max 0.51008
_exptl_absorpt_correction_T_min 0.46200
_exptl_absorpt_process_details
;   GSAS Absorption/surface roughness correction: function number 0
 Debye-Scherrer absorption correction
Term (= MU.r/wave) =     0.30000    
Correction is not refined.
;
_pd_calc_method 'Rietveld Refinement'
_pd_instr_location ' ?'
_pd_meas_2theta_range_inc 0.05
_pd_meas_2theta_range_max 166.45
_pd_meas_2theta_range_min 3.0
_pd_meas_number_of_points 3270
_pd_proc_2theta_range_inc 0.05
_pd_proc_2theta_range_max 166.5046
_pd_proc_2theta_range_min 3.0546
_pd_proc_info_datetime 2006-07-17T09:46:43
_pd_proc_info_excluded_regions ' ?'
_pd_proc_ls_background_function
;   GSAS Background function number 2 with 24 terms.
 Cosine Fourier series
      1:    3100.05     2:    463.194     3:    564.567     4:   -326.475    
      5:    380.151     6:   -198.174     7:    275.523     8:   -109.726    
      9:    224.676    10:   -26.0413    11:    99.6707    12:   -32.2903    
     13:    38.5737    14:    71.6428    15:    43.6155    16:    76.9575    
     17:   -2.60762    18:    38.6871    19:   -46.8284    20:    22.8265    
     21:   -17.2059    22:    26.0367    23:   -10.3946    24:    16.8229    
;
_pd_proc_ls_prof_R_factor 0.0178
_pd_proc_ls_prof_wR_expected 0.0178
_pd_proc_ls_prof_wR_factor 0.0213
_pd_proc_number_of_points 3270
_pd_spec_mounting ' ?'
_refine_ls_R_Fsqd_factor 0.05565
_reflns_d_resolution_high 0.783
_reflns_d_resolution_low 12.995
_reflns_limit_h_max 16
_reflns_limit_h_min 0
_reflns_limit_k_max 16
_reflns_limit_k_min 0
_reflns_limit_l_max 5
_reflns_limit_l_min 0
_reflns_number_total 664
_cod_data_source_file JSSC-2010-183-1272.cif
_cod_data_source_block NAGE3K4_phase_2
_cod_original_cell_volume 179.93(21)
_cod_original_sg_symbol_H-M 'F d -3 m'
_cod_database_code 1563565
_gsas_exptl_extinct_corr_t_min 1.00000
_gsas_exptl_extinct_corr_t_max 1.00000

loop_
_symmetry_equiv_pos_site_id
_symmetry_equiv_pos_as_xyz
1 +x,+y,+z
2 +z,+x,+y
3 +y,+z,+x
4 +x+1/4,+y+1/4,-z
5 -z,+x+1/4,+y+1/4
6 +y+1/4,-z,+x+1/4
7 -z+1/4,+x+1/2,-y+3/4
8 -y+3/4,-z+1/4,+x+1/2
9 +y+1/2,-z+1/4,-x+3/4
10 -x+3/4,+y+1/2,-z+1/4
11 -z+1/4,-x+3/4,+y+1/2
12 +x+1/2,-y+3/4,-z+1/4
13 +y,+x,+z
14 +z,+y,+x
15 +x,+z,+y
16 +y+1/4,+x+1/4,-z
17 -z,+y+1/4,+x+1/4
18 +x+1/4,-z,+y+1/4
19 -z+1/4,+y+1/2,-x+3/4
20 -x+3/4,-z+1/4,+y+1/2
21 +x+1/2,-z+1/4,-y+3/4
22 -y+3/4,+x+1/2,-z+1/4
23 -z+1/4,-y+3/4,+x+1/2
24 +y+1/2,-x+3/4,-z+1/4
-1 -x,-y,-z
-2 -z,-x,-y
-3 -y,-z,-x
-4 -x+3/4,-y+3/4,+z
-5 +z,-x+3/4,-y+3/4
-6 -y+3/4,+z,-x+3/4
-7 +z+3/4,-x+1/2,+y+1/4
-8 +y+1/4,+z+3/4,-x+1/2
-9 -y+1/2,+z+3/4,+x+1/4
-10 +x+1/4,-y+1/2,+z+3/4
-11 +z+3/4,+x+1/4,-y+1/2
-12 -x+1/2,+y+1/4,+z+3/4
-13 -y,-x,-z
-14 -z,-y,-x
-15 -x,-z,-y
-16 -y+3/4,-x+3/4,+z
-17 +z,-y+3/4,-x+3/4
-18 -x+3/4,+z,-y+3/4
-19 +z+3/4,-y+1/2,+x+1/4
-20 +x+1/4,+z+3/4,-y+1/2
-21 -x+1/2,+z+3/4,+y+1/4
-22 +y+1/4,-x+1/2,+z+3/4
-23 +z+3/4,+y+1/4,-x+1/2
-24 -y+1/2,+x+1/4,+z+3/4
101 +x,+y+1/2,+z+1/2
102 +z,+x+1/2,+y+1/2
103 +y,+z+1/2,+x+1/2
104 +x+1/4,+y+3/4,-z+1/2
105 -z,+x+3/4,+y+3/4
106 +y+1/4,-z+1/2,+x+3/4
107 -z+1/4,+x,-y+1/4
108 -y+3/4,-z+3/4,+x
109 +y+1/2,-z+3/4,-x+1/4
110 -x+3/4,+y,-z+3/4
111 -z+1/4,-x+1/4,+y
112 +x+1/2,-y+1/4,-z+3/4
113 +y,+x+1/2,+z+1/2
114 +z,+y+1/2,+x+1/2
115 +x,+z+1/2,+y+1/2
116 +y+1/4,+x+3/4,-z+1/2
117 -z,+y+3/4,+x+3/4
118 +x+1/4,-z+1/2,+y+3/4
119 -z+1/4,+y,-x+1/4
120 -x+3/4,-z+3/4,+y
121 +x+1/2,-z+3/4,-y+1/4
122 -y+3/4,+x,-z+3/4
123 -z+1/4,-y+1/4,+x
124 +y+1/2,-x+1/4,-z+3/4
-101 -x,-y+1/2,-z+1/2
-102 -z,-x+1/2,-y+1/2
-103 -y,-z+1/2,-x+1/2
-104 -x+3/4,-y+1/4,+z+1/2
-105 +z,-x+1/4,-y+1/4
-106 -y+3/4,+z+1/2,-x+1/4
-107 +z+3/4,-x,+y+3/4
-108 +y+1/4,+z+1/4,-x
-109 -y+1/2,+z+1/4,+x+3/4
-110 +x+1/4,-y,+z+1/4
-111 +z+3/4,+x+3/4,-y
-112 -x+1/2,+y+3/4,+z+1/4
-113 -y,-x+1/2,-z+1/2
-114 -z,-y+1/2,-x+1/2
-115 -x,-z+1/2,-y+1/2
-116 -y+3/4,-x+1/4,+z+1/2
-117 +z,-y+1/4,-x+1/4
-118 -x+3/4,+z+1/2,-y+1/4
-119 +z+3/4,-y,+x+3/4
-120 +x+1/4,+z+1/4,-y
-121 -x+1/2,+z+1/4,+y+3/4
-122 +y+1/4,-x,+z+1/4
-123 +z+3/4,+y+3/4,-x
-124 -y+1/2,+x+3/4,+z+1/4
201 +x+1/2,+y,+z+1/2
202 +z+1/2,+x,+y+1/2
203 +y+1/2,+z,+x+1/2
204 +x+3/4,+y+1/4,-z+1/2
205 -z+1/2,+x+1/4,+y+3/4
206 +y+3/4,-z,+x+3/4
207 -z+3/4,+x+1/2,-y+1/4
208 -y+1/4,-z+1/4,+x
209 +y,-z+1/4,-x+1/4
210 -x+1/4,+y+1/2,-z+3/4
211 -z+3/4,-x+3/4,+y
212 +x,-y+3/4,-z+3/4
213 +y+1/2,+x,+z+1/2
214 +z+1/2,+y,+x+1/2
215 +x+1/2,+z,+y+1/2
216 +y+3/4,+x+1/4,-z+1/2
217 -z+1/2,+y+1/4,+x+3/4
218 +x+3/4,-z,+y+3/4
219 -z+3/4,+y+1/2,-x+1/4
220 -x+1/4,-z+1/4,+y
221 +x,-z+1/4,-y+1/4
222 -y+1/4,+x+1/2,-z+3/4
223 -z+3/4,-y+3/4,+x
224 +y,-x+3/4,-z+3/4
-201 -x+1/2,-y,-z+1/2
-202 -z+1/2,-x,-y+1/2
-203 -y+1/2,-z,-x+1/2
-204 -x+1/4,-y+3/4,+z+1/2
-205 +z+1/2,-x+3/4,-y+1/4
-206 -y+1/4,+z,-x+1/4
-207 +z+1/4,-x+1/2,+y+3/4
-208 +y+3/4,+z+3/4,-x
-209 -y,+z+3/4,+x+3/4
-210 +x+3/4,-y+1/2,+z+1/4
-211 +z+1/4,+x+1/4,-y
-212 -x,+y+1/4,+z+1/4
-213 -y+1/2,-x,-z+1/2
-214 -z+1/2,-y,-x+1/2
-215 -x+1/2,-z,-y+1/2
-216 -y+1/4,-x+3/4,+z+1/2
-217 +z+1/2,-y+3/4,-x+1/4
-218 -x+1/4,+z,-y+1/4
-219 +z+1/4,-y+1/2,+x+3/4
-220 +x+3/4,+z+3/4,-y
-221 -x,+z+3/4,+y+3/4
-222 +y+3/4,-x+1/2,+z+1/4
-223 +z+1/4,+y+1/4,-x
-224 -y,+x+1/4,+z+1/4
301 +x+1/2,+y+1/2,+z
302 +z+1/2,+x+1/2,+y
303 +y+1/2,+z+1/2,+x
304 +x+3/4,+y+3/4,-z
305 -z+1/2,+x+3/4,+y+1/4
306 +y+3/4,-z+1/2,+x+1/4
307 -z+3/4,+x,-y+3/4
308 -y+1/4,-z+3/4,+x+1/2
309 +y,-z+3/4,-x+3/4
310 -x+1/4,+y,-z+1/4
311 -z+3/4,-x+1/4,+y+1/2
312 +x,-y+1/4,-z+1/4
313 +y+1/2,+x+1/2,+z
314 +z+1/2,+y+1/2,+x
315 +x+1/2,+z+1/2,+y
316 +y+3/4,+x+3/4,-z
317 -z+1/2,+y+3/4,+x+1/4
318 +x+3/4,-z+1/2,+y+1/4
319 -z+3/4,+y,-x+3/4
320 -x+1/4,-z+3/4,+y+1/2
321 +x,-z+3/4,-y+3/4
322 -y+1/4,+x,-z+1/4
323 -z+3/4,-y+1/4,+x+1/2
324 +y,-x+1/4,-z+1/4
-301 -x+1/2,-y+1/2,-z
-302 -z+1/2,-x+1/2,-y
-303 -y+1/2,-z+1/2,-x
-304 -x+1/4,-y+1/4,+z
-305 +z+1/2,-x+1/4,-y+3/4
-306 -y+1/4,+z+1/2,-x+3/4
-307 +z+1/4,-x,+y+1/4
-308 +y+3/4,+z+1/4,-x+1/2
-309 -y,+z+1/4,+x+1/4
-310 +x+3/4,-y,+z+3/4
-311 +z+1/4,+x+3/4,-y+1/2
-312 -x,+y+3/4,+z+3/4
-313 -y+1/2,-x+1/2,-z
-314 -z+1/2,-y+1/2,-x
-315 -x+1/2,-z+1/2,-y
-316 -y+1/4,-x+1/4,+z
-317 +z+1/2,-y+1/4,-x+3/4
-318 -x+1/4,+z+1/2,-y+3/4
-319 +z+1/4,-y,+x+1/4
-320 +x+3/4,+z+1/4,-y+1/2
-321 -x,+z+1/4,+y+1/4
-322 +y+3/4,-x,+z+3/4
-323 +z+1/4,+y+3/4,-x+1/2
-324 -y,+x+3/4,+z+3/4

loop_
_atom_site_type_symbol
_atom_site_label
_atom_site_fract_x
_atom_site_fract_y
_atom_site_fract_z
_atom_site_occupancy
_atom_site_thermal_displace_type
_atom_site_U_iso_or_equiv
_atom_site_symmetry_multiplicity
Ge Ge 0.0 0.0 0.0 1.0 Uiso 0.01 16

loop_
_atom_type_symbol
_atom_type_scat_length_neutron
_atom_type_scat_source
Ge 0.8185 International_Tables_Vol_C
Na 0.3630 International_Tables_Vol_C
